data_2006651
loop_
_publ_author_name
'Kaftory, Menahem'
'Botoshansky, Mark'
'Daub, J\"org'
'Christian Fischer'
'Alexander Bross'

_publ_section_title
;
 2-<i>p</i>-Cyanophenyl-1,8a-dihydroazulene-1,1-dicarbonitrile and
 Methyl
 1-Cyano-2-<i>p</i>-cyanophenyl-1,8a-dihydroazulene-1-carboxylate
;
_journal_issue 11
_journal_name_full 'Acta Crystallographica Section C'
_journal_page_first 1665
_journal_page_last 1667
_journal_paper_doi 10.1107/S0108270197009499
_journal_volume 53
_journal_year 1997
_chemical_formula_sum 'C20 H14 N2 O2'
_chemical_formula_weight 314.33
_chemical_name_common 1,8a-dihydroazulene
_chemical_name_systematic
;
 1-cyano,1-methoxycarbonyl-2-p-cyanophenyl-1,8a-dihydroazulene
;
_space_group_IT_number 15
_symmetry_cell_setting monoclinic
_symmetry_space_group_name_Hall '-C 2yc'
_symmetry_space_group_name_H-M 'C 1 2/c 1'
_audit_creation_method SHELXL
_cell_angle_alpha 90.00
_cell_angle_beta 129.514(5)
_cell_angle_gamma 90.00
_cell_formula_units_Z 8
_cell_length_a 17.965(2)
_cell_length_b 13.649(2)
_cell_length_c 16.987(2)
_cell_measurement_reflns_used 24
_cell_measurement_temperature 293(2)
_cell_measurement_theta_max 44.9
_cell_measurement_theta_min 43.4
_cell_volume 3213.4(7)
_computing_molecular_graphics 'ORTEPII (Johnson, 1976), TEXSAN (Molecular Structure Corporation, 1993)'
_computing_publication_material WORD6.0
_computing_structure_refinement SHELXL93
_computing_structure_solution 'SHELXS86 (Sheldrick, 1990)'
_diffrn_ambient_temperature 293(2)
_diffrn_measurement_device 'Rigaku AFC-6S diffractometer'
_diffrn_measurement_method \w/2\q
_diffrn_radiation_monochromator graphite
_diffrn_radiation_source 'fine-focus sealed tube'
_diffrn_radiation_type CuK\a
_diffrn_radiation_wavelength 1.54178
_diffrn_reflns_av_R_equivalents 0.0000
_diffrn_reflns_av_sigmaI/netI 0.0801
_diffrn_reflns_limit_h_max 22
_diffrn_reflns_limit_h_min 0
_diffrn_reflns_limit_k_max 17
_diffrn_reflns_limit_k_min 0
_diffrn_reflns_limit_l_max 16
_diffrn_reflns_limit_l_min -20
_diffrn_reflns_number 3212
_diffrn_reflns_theta_max 77.60
_diffrn_reflns_theta_min 4.28
_diffrn_standards_decay_% 0.9
_diffrn_standards_interval_count 200
_diffrn_standards_number 3
_exptl_absorpt_coefficient_mu 0.687
_exptl_absorpt_correction_type none
_exptl_crystal_colour 'Light yellow'
_exptl_crystal_density_diffrn 1.299
_exptl_crystal_density_method none
_exptl_crystal_description prism
_exptl_crystal_F_000 1312
_exptl_crystal_size_max 0.50
_exptl_crystal_size_mid 0.20
_exptl_crystal_size_min 0.15
_refine_diff_density_max 0.218
_refine_diff_density_min -0.198
_refine_ls_extinction_coef 0.00148(14)
_refine_ls_extinction_method SHELXL93
_refine_ls_goodness_of_fit_all 1.099
_refine_ls_goodness_of_fit_obs 1.190
_refine_ls_hydrogen_treatment refall
_refine_ls_matrix_type full
_refine_ls_number_parameters 274
_refine_ls_number_reflns 3212
_refine_ls_number_restraints 0
_refine_ls_restrained_S_all 1.099
_refine_ls_restrained_S_obs 1.190
_refine_ls_R_factor_all 0.0607
_refine_ls_R_factor_obs .0378
_refine_ls_shift/esd_max 0.082
_refine_ls_shift/esd_mean 0.003
_refine_ls_structure_factor_coef Fsqd
_refine_ls_weighting_details 'w = 1/[\s^2^(Fo^2^)+(0.0514P)^2^+0.9474P] where P=(Fo^2^+2Fc^2^)/3'
_refine_ls_weighting_scheme calc
_refine_ls_wR_factor_all 0.1192
_refine_ls_wR_factor_obs .1112
_reflns_number_observed 2448
_reflns_number_total 3212
_reflns_observed_criterion >2sigma(I)
_cod_data_source_file bs1031.cif
_cod_data_source_block II
_cod_depositor_comments
;
The following automatic conversions were performed:
'_symmetry_cell_setting' value 'Monoclinic' changed to 'monoclinic'
according to '/home/saulius/struct/CIF-dictionaries/cif_core.dic'
dictionary named 'cif_core.dic' version 2.4.1 from 2010-06-29.

Automatic conversion script
Id: cif_fix_enum 1527 2010-12-29 10:47:43Z saulius 

The following automatic conversions were performed:

'_refine_ls_weighting_scheme' value 'calc w =
1/[\s^2^(Fo^2^)+(0.0514P)^2^+0.9474P] where P=(Fo^2^+2Fc^2^)/3' was
changed to 'calc'. New tag '_refine_ls_weighting_details' was
created. The value of the new tag was set to 'w =
1/[\s^2^(Fo^2^)+(0.0514P)^2^+0.9474P] where P=(Fo^2^+2Fc^2^)/3'.

Automatic conversion script
Id: cif_fix_values 3143 2015-03-26 13:38:13Z robertas 
;
_cod_original_sg_symbol_H-M 'C 2/c'
_cod_database_code 2006651

loop_
_symmetry_equiv_pos_as_xyz
'x, y, z'
'-x, y, -z+1/2'
'x+1/2, y+1/2, z'
'-x+1/2, y+1/2, -z+1/2'
'-x, -y, -z'
'x, -y, z-1/2'
'-x+1/2, -y+1/2, -z'
'x+1/2, -y+1/2, z-1/2'

loop_
_atom_site_aniso_label
_atom_site_aniso_U_11
_atom_site_aniso_U_22
_atom_site_aniso_U_33
_atom_site_aniso_U_12
_atom_site_aniso_U_13
_atom_site_aniso_U_23
O1 .0639(7) .0730(8) .0448(6) -.0171(6) .0236(6) -.0055(6)
O2 .0616(7) .0703(8) .0487(6) -.0001(6) .0391(6) .0064(5)
N1 .0557(8) .0576(9) .0615(9) -.0134(7) .0340(7) -.0074(7)
N2 .110(2) .0581(10) .183(2) .0188(10) .114(2) .0104(12)
C1 .0382(7) .0382(7) .0401(7) .0007(5) .0244(6) .0008(5)
C2 .0405(7) .0434(7) .0425(8) .0004(6) .0272(6) -.0012(6)
C3 .0447(7) .0468(8) .0544(9) .0005(6) .0344(7) .0040(7)
C3a .0423(7) .0431(8) .0450(8) .0003(6) .0261(6) .0019(6)
C4 .0537(9) .0457(8) .0565(9) -.0005(7) .0341(8) .0056(7)
C5 .0681(11) .0408(8) .0644(11) .0047(7) .0402(9) .0054(7)
C6 .0621(10) .0502(9) .0627(11) .0159(8) .0386(9) .0097(8)
C7 .0455(8) .0603(10) .0547(10) .0113(7) .0283(8) .0082(8)
C8 .0419(7) .0513(8) .0501(9) .0035(6) .0282(7) .0021(7)
C8a .0419(7) .0385(7) .0429(8) .0031(5) .0270(6) .0013(6)
C9 .0418(7) .0426(7) .0443(8) -.0015(6) .0272(6) -.0042(6)
C10 .0646(10) .0524(9) .0631(10) .0080(7) .0481(9) .0066(8)
C11 .0682(11) .0590(10) .0768(12) .0090(8) .0575(11) .0021(9)
C12 .0496(8) .0454(8) .0644(10) .0028(7) .0370(8) -.0068(7)
C13 .0597(10) .0403(8) .0754(11) .0037(7) .0476(9) .0025(8)
C14 .0554(9) .0423(8) .0686(11) .0034(6) .0462(9) .0027(7)
C17 .0712(11) .0500(10) .105(2) .0049(9) .0651(12) -.0012(10)
C16 .0436(7) .0436(7) .0456(8) -.0002(6) .0288(6) .0010(6)
C15 .0452(7) .0379(7) .0447(8) .0061(6) .0280(7) .0024(6)
C18 .099(2) .090(2) .0544(11) .0116(14) .0548(13) .0132(11)

loop_
_atom_site_label
_atom_site_fract_x
_atom_site_fract_y
_atom_site_fract_z
_atom_site_U_iso_or_equiv
_atom_site_thermal_displace_type
_atom_site_calc_flag
_atom_site_refinement_flags
_atom_site_occupancy
_atom_site_disorder_group
_atom_site_type_symbol
O1 .35866(9) .23972(10) .38494(9) .0684(4) Uani d . 1 . O
O2 .47321(8) .34108(9) .41856(9) .0573(3) Uani d . 1 . O
N1 .62205(11) .41562(11) .65490(12) .0606(4) Uani d . 1 . N
N2 .1656(2) .70170(13) .5119(2) .1023(8) Uani d . 1 . N
C1 .48838(9) .28110(10) .55910(11) .0392(3) Uani d . 1 . C
C2 .41871(10) .29049(10) .58242(11) .0415(3) Uani d . 1 . C
C3 .40857(11) .20324(11) .61080(12) .0466(4) Uani d . 1 . C
C3a .46827(10) .12836(11) .61747(11) .0447(3) Uani d . 1 . C
C4 .46967(13) .03266(12) .63718(13) .0526(4) Uani d . 1 . C
C5 .53902(14) -.03704(13) .65502(15) .0591(4) Uani d . 1 . C
C6 .63087(14) -.01685(13) .69715(15) .0591(4) Uani d . 1 . C
C7 .67594(12) .07765(13) .73084(14) .0560(4) Uani d . 1 . C
C8 .63419(11) .16524(12) .69161(12) .0485(4) Uani d . 1 . C
C8a .53070(10) .17360(10) .59604(11) .0411(3) Uani d . 1 . C
C9 .36910(10) .38200(11) .56941(11) .0430(3) Uani d . 1 . C
C10 .31746(13) .38793(13) .60542(14) .0547(4) Uani d . 1 . C
C11 .26776(14) .47148(13) .5918(2) .0599(5) Uani d . 1 . C
C12 .26831(12) .55138(12) .54223(14) .0526(4) Uani d . 1 . C
C13 .31909(13) .54783(12) .5063(2) .0552(4) Uani d . 1 . C
C14 .36932(12) .46382(11) .52007(14) .0506(4) Uani d . 1 . C
C15 .43136(10) .28519(10) .44312(11) .0430(3) Uani d . 1 . C
C16 .56405(10) .35692(11) .61216(11) .0439(3) Uani d . 1 . C
C17 .21231(15) .63646(14) .5257(2) .0692(5) Uani d . 1 . C
C18 .4294(2) .3438(2) .3116(2) .0772(6) Uani d . 1 . C
H3 .3671(12) .1913(12) .6274(13) .052(5) Uiso d . 1 . H
H4 .4231(14) .0091(14) .6433(15) .061(5) Uiso d . 1 . H
H5 .5159(15) -.1058(16) .6404(17) .077(6) Uiso d . 1 . H
H6 .6726(16) -.0749(15) .7134(17) .077(6) Uiso d . 1 . H
H7 .7482(16) .0746(14) .7894(17) .077(6) Uiso d . 1 . H
H8 .6718(13) .2289(14) .7235(14) .059(5) Uiso d . 1 . H
H8a .5214(11) .1390(12) .5382(13) .047(4) Uiso d . 1 . H
H10 .3172(13) .3313(14) .6415(15) .063(5) Uiso d . 1 . H
H11 .2345(16) .4746(15) .6202(17) .078(6) Uiso d . 1 . H
H13 .3199(14) .6025(15) .4698(16) .067(6) Uiso d . 1 . H
H14 .4059(14) .4630(14) .4939(16) .065(5) Uiso d . 1 . H
H181 .438(2) .280(2) .292(3) .137(12) Uiso d . 1 . H
H182 .463(3) .392(3) .305(3) .167(15) Uiso d . 1 . H
H183 .365(3) .363(3) .271(3) .170(16) Uiso d . 1 . H

loop_
_atom_type_symbol
_atom_type_description
_atom_type_scat_dispersion_real
_atom_type_scat_dispersion_imag
_atom_type_scat_source
O O 0.0492 0.0322 'International Tables Vol C Tables 4.2.6.8 and 6.1.1.4'
N N 0.0311 0.0180 'International Tables Vol C Tables 4.2.6.8 and 6.1.1.4'
C C 0.0181 0.0091 'International Tables Vol C Tables 4.2.6.8 and 6.1.1.4'
H H 0.0000 0.0000 'International Tables Vol C Tables 4.2.6.8 and 6.1.1.4'

loop_
_geom_angle_atom_site_label_1
_geom_angle_atom_site_label_2
_geom_angle_atom_site_label_3
_geom_angle
C15 O2 C18 116.7(2)
C16 C1 C15 111.18(12)
C16 C1 C2 111.63(12)
C15 C1 C2 109.80(11)
C16 C1 C8a 112.58(11)
C15 C1 C8a 107.52(11)
C2 C1 C8a 103.81(11)
C3 C2 C9 127.02(13)
C3 C2 C1 109.72(12)
C9 C2 C1 123.19(12)
C2 C3 C3a 113.33(13)
C2 C3 H3 124.3(10)
C3a C3 H3 122.4(10)
C4 C3a C3 127.4(2)
C4 C3a C8a 123.84(15)
C3 C3a C8a 108.78(12)
C3a C4 C5 124.9(2)
C3a C4 H4 118.2(11)
C5 C4 H4 116.9(11)
C6 C5 C4 125.6(2)
C6 C5 H5 120.3(12)
C4 C5 H5 113.8(12)
C5 C6 C7 125.9(2)
C5 C6 H6 115.8(12)
C7 C6 H6 117.9(12)
C8 C7 C6 127.4(2)
C8 C7 H7 119.0(12)
C6 C7 H7 113.5(11)
C7 C8 C8a 121.3(2)
C7 C8 H8 121.6(10)
C8a C8 H8 117.1(10)
C8 C8a C3a 107.78(12)
C8 C8a C1 116.68(12)
C3a C8a C1 103.32(11)
C8 C8a H8a 110.0(9)
C3a C8a H8a 110.9(9)
C1 C8a H8a 107.9(9)
C14 C9 C10 118.09(14)
C14 C9 C2 122.49(13)
C10 C9 C2 119.40(14)
C11 C10 C9 120.9(2)
C11 C10 H10 119.7(11)
C9 C10 H10 119.4(11)
C10 C11 C12 120.2(2)
C10 C11 H11 119.2(13)
C12 C11 H11 120.6(13)
C11 C12 C13 120.22(15)
C11 C12 C17 118.7(2)
C13 C12 C17 121.1(2)
C14 C13 C12 119.7(2)
C14 C13 H13 118.0(11)
C12 C13 H13 122.2(11)
C13 C14 C9 120.9(2)
C13 C14 H14 118.4(11)
C9 C14 H14 120.7(11)
N2 C17 C12 177.7(2)
N1 C16 C1 178.2(2)
O1 C15 O2 125.85(15)
O1 C15 C1 121.85(14)
O2 C15 C1 112.28(12)
O2 C18 H181 109.(2)
O2 C18 H182 107.(3)
H181 C18 H182 109.(3)
O2 C18 H183 112.(2)
H181 C18 H183 112.(3)
H182 C18 H183 108.(3)

loop_
_geom_bond_atom_site_label_1
_geom_bond_atom_site_label_2
_geom_bond_site_symmetry_2
_geom_bond_distance
_geom_bond_publ_flag
O1 C15 . 1.194(2) ?
O2 C15 . 1.312(2) ?
O2 C18 . 1.450(2) ?
N1 C16 . 1.137(2) ?
N2 C17 . 1.140(2) ?
C1 C16 . 1.474(2) ?
C1 C15 . 1.538(2) ?
C1 C2 . 1.540(2) ?
C1 C8a . 1.587(2) ?
C2 C3 . 1.340(2) ?
C2 C9 . 1.467(2) ?
C3 C3a . 1.433(2) ?
C3 H3 . .96(2) ?
C3a C4 . 1.345(2) ?
C3a C8a . 1.514(2) ?
C4 C5 . 1.438(2) ?
C4 H4 . .96(2) ?
C5 C6 . 1.345(3) ?
C5 H5 . .99(2) ?
C6 C7 . 1.434(3) ?
C6 H6 . 1.00(2) ?
C7 C8 . 1.342(2) ?
C7 H7 . 1.02(2) ?
C8 C8a . 1.505(2) ?
C8 H8 . 1.02(2) ?
C8a H8a . 1.00(2) ?
C9 C14 . 1.398(2) ?
C9 C10 . 1.401(2) ?
C10 C11 . 1.374(2) ?
C10 H10 . .99(2) ?
C11 C12 . 1.381(3) ?
C11 H11 . .98(2) ?
C12 C13 . 1.385(2) ?
C12 C17 . 1.442(2) ?
C13 C14 . 1.384(2) ?
C13 H13 . .98(2) ?
C14 H14 . 1.00(2) ?
C18 H181 . .98(3) ?
C18 H182 . .95(4) ?
C18 H183 . .93(4) ?

loop_
_geom_torsion_atom_site_label_1
_geom_torsion_atom_site_label_2
_geom_torsion_atom_site_label_3
_geom_torsion_atom_site_label_4
_geom_torsion
C16 C1 C2 C3 -130.06(14)
C15 C1 C2 C3 106.17(14)
C8a C1 C2 C3 -8.5(2)
C16 C1 C2 C9 52.7(2)
C15 C1 C2 C9 -71.1(2)
C8a C1 C2 C9 174.18(13)
C9 C2 C3 C3a -179.37(14)
C1 C2 C3 C3a 3.5(2)
C2 C3 C3a C4 -175.2(2)
C2 C3 C3a C8a 3.5(2)
C3 C3a C4 C5 -172.2(2)
C8a C3a C4 C5 9.3(3)
C3a C4 C5 C6 30.2(3)
C4 C5 C6 C7 -0.7(3)
C5 C6 C7 C8 -31.7(3)
C6 C7 C8 C8a -5.8(3)
C7 C8 C8a C3a 62.4(2)
C7 C8 C8a C1 178.04(15)
C4 C3a C8a C8 -65.6(2)
C3 C3a C8a C8 115.63(14)
C4 C3a C8a C1 170.32(15)
C3 C3a C8a C1 -8.5(2)
C16 C1 C8a C8 12.7(2)
C15 C1 C8a C8 135.55(13)
C2 C1 C8a C8 -108.14(14)
C16 C1 C8a C3a 130.80(13)
C15 C1 C8a C3a -106.40(13)
C2 C1 C8a C3a 9.91(14)
C3 C2 C9 C14 -166.6(2)
C1 C2 C9 C14 10.2(2)
C3 C2 C9 C10 11.9(2)
C1 C2 C9 C10 -171.31(14)
C14 C9 C10 C11 0.6(3)
C2 C9 C10 C11 -178.0(2)
C9 C10 C11 C12 -0.2(3)
C10 C11 C12 C13 -0.1(3)
C10 C11 C12 C17 177.6(2)
C11 C12 C13 C14 0.1(3)
C17 C12 C13 C14 -177.7(2)
C12 C13 C14 C9 0.4(3)
C10 C9 C14 C13 -0.7(2)
C2 C9 C14 C13 177.9(2)
C11 C12 C17 N2 -40.(7)
C13 C12 C17 N2 137.(7)
C15 C1 C16 N1 146.(5)
C2 C1 C16 N1 23.(5)
C8a C1 C16 N1 -93.(5)
C18 O2 C15 O1 -3.2(3)
C18 O2 C15 C1 175.2(2)
C16 C1 C15 O1 -169.27(14)
C2 C1 C15 O1 -45.2(2)
C8a C1 C15 O1 67.1(2)
C16 C1 C15 O2 12.2(2)
C2 C1 C15 O2 136.28(12)
C8a C1 C15 O2 -111.41(13)
